data_4079054
loop_
_publ_author_name
'Hayes, Cassandra E.'
'Platel, Rachel H.'
'Schafer, Laurel L.'
'Leznoff, Daniel B.'

_publ_section_title
;
 Diamido-Ether Actinide Complexes as Catalysts for the Intramolecular
 Hydroamination of Aminoalkenes
;
_journal_issue 19
_journal_name_full Organometallics
_journal_page_first 6732
_journal_paper_doi 10.1021/om300410h
_journal_volume 31
_journal_year 2012
_chemical_formula_moiety 'C36.00 H64 N2 O1 Si2 Th1'
_chemical_formula_sum 'C36 H64 N2 O Si2 Th'
_chemical_formula_weight 829.13
_chemical_name_systematic ?
_space_group_IT_number 61
_symmetry_cell_setting orthorhombic
_symmetry_space_group_name_Hall '-P 2ac 2ab'
_symmetry_space_group_name_H-M 'P b c a'
_atom_sites_solution_hydrogens difmap
_atom_sites_solution_primary direct
_atom_sites_solution_secondary difmap
_cell_angle_alpha 90
_cell_angle_beta 90
_cell_angle_gamma 90
_cell_formula_units_Z 8
_cell_length_a 11.5075(4)
_cell_length_b 20.0888(6)
_cell_length_c 35.4127(12)
_cell_measurement_reflns_used 0
_cell_measurement_temperature 293
_cell_measurement_theta_max 0
_cell_measurement_theta_min 0
_cell_volume 8186.4(5)
_computing_cell_refinement 'Bruker SAINT'
_computing_data_collection 'Bruker APEX2'
_computing_data_reduction 'Bruker SAINT'
_computing_molecular_graphics
;
ORTEP 3 
;
_computing_publication_material
;
CRYSTALS (Betteridge et al., 2003) 
;
_computing_structure_refinement
;
CRYSTALS (Betteridge et al., 2003) 
;
_computing_structure_solution
; 
 SIR92 (Altomare et al, 1994) 
;
_diffrn_ambient_temperature 293
_diffrn_measured_fraction_theta_full 0.990
_diffrn_measured_fraction_theta_max 0.990
_diffrn_measurement_device 'Bruker SMART'
_diffrn_measurement_device_type CCD
_diffrn_measurement_method \w/2\q
_diffrn_radiation_monochromator graphite
_diffrn_radiation_type 'Mo K\a'
_diffrn_radiation_wavelength 0.71073
_diffrn_reflns_av_R_equivalents 0.092
_diffrn_reflns_limit_h_max 13
_diffrn_reflns_limit_h_min -13
_diffrn_reflns_limit_k_max 23
_diffrn_reflns_limit_k_min -24
_diffrn_reflns_limit_l_max 41
_diffrn_reflns_limit_l_min -41
_diffrn_reflns_number 61277
_diffrn_reflns_theta_full 25.195
_diffrn_reflns_theta_max 25.195
_diffrn_reflns_theta_min 2.028
_exptl_absorpt_coefficient_mu 3.728
_exptl_absorpt_correction_T_max 0.7452
_exptl_absorpt_correction_T_min 0.3861
_exptl_absorpt_correction_type multi-scan
_exptl_crystal_colour white
_exptl_crystal_density_diffrn 1.345
_exptl_crystal_density_method 'not measured'
_exptl_crystal_description 'rectangular block'
_exptl_crystal_F_000 3360
_exptl_crystal_size_max 0.70
_exptl_crystal_size_mid 0.25
_exptl_crystal_size_min 0.13
_refine_diff_density_max 1.81
_refine_diff_density_min -2.54
_refine_ls_extinction_coef 3.220
_refine_ls_extinction_method 'Larson (1970), Equation 22'
_refine_ls_goodness_of_fit_ref 1.5847
_refine_ls_hydrogen_treatment constr
_refine_ls_matrix_type full
_refine_ls_number_parameters 380
_refine_ls_number_reflns 6215
_refine_ls_number_restraints 0
_refine_ls_R_factor_all 0.0899
_refine_ls_R_factor_gt 0.0450
_refine_ls_shift/su_max 0.0255059
_refine_ls_structure_factor_coef F
_refine_ls_weighting_details
;
 Method= Modified Sheldrick 
 w=1/[\s^2^(F^2^) + ( 0.04P)^2^ + 0.00P] 
 ,where P=(max(Fo^2^,0) + 2Fc^2^)/3 
;
_refine_ls_weighting_scheme calc
_refine_ls_wR_factor_all 0.0500
_refine_ls_wR_factor_gt 0.0424
_refine_ls_wR_factor_ref 0.0441
_reflns_limit_h_max 13
_reflns_limit_h_min 0
_reflns_limit_k_max 24
_reflns_limit_k_min 0
_reflns_limit_l_max 41
_reflns_limit_l_min 0
_reflns_number_gt 4371
_reflns_number_total 7288
_reflns_threshold_expression I>2.0\s(I)
_oxford_diffrn_Wilson_B_factor 3.57
_oxford_diffrn_Wilson_scale 1128.50
_oxford_refine_ls_r_factor_ref 0.0710
_oxford_refine_ls_scale 0.03365(4)
_oxford_reflns_number_all 7288
_oxford_reflns_threshold_expression_ref I>2.5\s(I)
_cod_data_source_file om300410h_si_001.cif
_cod_data_source_block '[iPr2PhNCOCN]Th(CH2SiMe3)2'
_cod_depositor_comments
;
The following automatic conversions were performed:

'_symmetry_cell_setting' value 'Orthorhombic' changed to
'orthorhombic' according to
/home/saulius/struct/CIF-dictionaries/cif_core.dic dictionary named
'cif_core.dic' version 2.4.2 from 2011-04-26.

Automatic conversion script
Id: cif_fix_values 1891 2012-01-12 08:04:46Z andrius 
;
_cod_original_sg_symbol_H-M 'P b c a '
_cod_original_formula_sum 'C36.00 H64 N2 O1 Si2 Th1'
_cod_database_code 4079054

loop_
_symmetry_equiv_pos_as_xyz
x,y,z
-x,-y,-z
-x+1/2,y+1/2,z
x+1/2,-y+1/2,-z
x,-y+1/2,z+1/2
-x,y+1/2,-z+1/2
-x+1/2,-y,z+1/2
x+1/2,y,-z+1/2

loop_
_atom_site_label
_atom_site_type_symbol
_atom_site_fract_x
_atom_site_fract_y
_atom_site_fract_z
_atom_site_U_iso_or_equiv
_atom_site_occupancy
_atom_site_adp_type
_atom_site_refinement_flags_posn
_atom_site_refinement_flags_occupancy
Th1 Th -0.05326(2) 0.649303(11) 0.630727(7) 0.0465 1.0000 Uani . .
Si10 Si 0.26300(19) 0.61322(10) 0.59991(7) 0.0606 1.0000 Uani . .
Si20 Si -0.0603(2) 0.69019(14) 0.73810(7) 0.0810 1.0000 Uani . .
O10 O -0.2735(4) 0.6738(2) 0.63799(14) 0.0576 1.0000 Uani . .
N10 N -0.1104(5) 0.7535(3) 0.61361(15) 0.0517 1.0000 Uani . .
N11 N -0.1718(5) 0.5588(3) 0.63723(17) 0.0567 1.0000 Uani . .
C1 C -0.2195(6) 0.7849(4) 0.6240(2) 0.0674 1.0000 Uani . .
C2 C -0.3167(7) 0.7342(4) 0.6214(2) 0.0729 1.0000 Uani . .
C3 C -0.3496(7) 0.6196(4) 0.6331(3) 0.0734 1.0000 Uani . .
C4 C -0.2924(7) 0.5581(4) 0.6487(3) 0.0706 1.0000 Uani . .
C10 C 0.1095(7) 0.6154(4) 0.5875(2) 0.0692 1.0000 Uani . .
C11 C 0.3182(9) 0.6984(5) 0.6097(3) 0.1269 1.0000 Uani . .
C12 C 0.2818(9) 0.5612(5) 0.6433(2) 0.1130 1.0000 Uani . .
C13 C 0.3589(8) 0.5743(5) 0.5638(2) 0.0975 1.0000 Uani . .
C20 C 0.0235(7) 0.6671(4) 0.6957(2) 0.0647 1.0000 Uani . .
C100 C -0.0295(6) 0.7931(3) 0.5928(2) 0.0522 1.0000 Uani . .
C101 C 0.0480(8) 0.8363(3) 0.6121(3) 0.0637 1.0000 Uani . .
C102 C 0.1247(8) 0.8738(4) 0.5912(3) 0.0809 1.0000 Uani . .
C103 C 0.1267(9) 0.8706(4) 0.5528(4) 0.0987 1.0000 Uani . .
C104 C 0.0533(9) 0.8284(4) 0.5342(3) 0.0895 1.0000 Uani . .
C105 C -0.0256(7) 0.7882(3) 0.5534(2) 0.0617 1.0000 Uani . .
C106 C 0.0435(7) 0.8449(4) 0.6547(2) 0.0708 1.0000 Uani . .
C107 C -0.0223(8) 0.9089(4) 0.6648(3) 0.0934 1.0000 Uani . .
C108 C 0.1643(8) 0.8461(4) 0.6729(3) 0.1001 1.0000 Uani . .
C109 C -0.1079(8) 0.7440(4) 0.5319(2) 0.0750 1.0000 Uani . .
C110 C -0.2155(9) 0.7807(5) 0.5188(3) 0.1208 1.0000 Uani . .
C111 C -0.0506(9) 0.7095(4) 0.4982(3) 0.1046 1.0000 Uani . .
C112 C -0.1192(7) 0.4961(3) 0.6260(2) 0.0587 1.0000 Uani . .
C113 C -0.1267(8) 0.4763(4) 0.5879(3) 0.0703 1.0000 Uani . .
C114 C -0.0655(9) 0.4193(4) 0.5774(3) 0.0885 1.0000 Uani . .
C115 C -0.0029(9) 0.3838(5) 0.6025(4) 0.0995 1.0000 Uani . .
C116 C 0.0017(8) 0.4013(4) 0.6393(3) 0.0902 1.0000 Uani . .
C117 C -0.0572(7) 0.4589(4) 0.6535(3) 0.0683 1.0000 Uani . .
C118 C -0.0586(8) 0.4747(4) 0.6940(3) 0.0786 1.0000 Uani . .
C119 C -0.1530(9) 0.4352(5) 0.7144(3) 0.1131 1.0000 Uani . .
C120 C 0.0575(9) 0.4652(5) 0.7141(3) 0.1114 1.0000 Uani . .
C121 C -0.2005(10) 0.5120(5) 0.5596(3) 0.0917 1.0000 Uani . .
C122 C -0.1416(11) 0.5243(6) 0.5224(3) 0.1401 1.0000 Uani . .
C123 C -0.3169(9) 0.4771(5) 0.5526(3) 0.1251 1.0000 Uani . .
C210 C 0.019(2) 0.6695(16) 0.7833(7) 0.1055 0.383(14) Uani . P
C211 C 0.0292(14) 0.7255(10) 0.7781(4) 0.1055 0.617(14) Uani . P
C220 C -0.180(3) 0.6270(11) 0.7467(10) 0.1291 0.67(6) Uani . P
C221 C -0.132(6) 0.625(2) 0.7593(17) 0.1291 0.33(6) Uani . P
C230 C -0.160(3) 0.7641(12) 0.7289(7) 0.1273 0.71(5) Uani . P
C231 C -0.103(7) 0.776(2) 0.7403(16) 0.1273 0.29(5) Uani . P
H11 H -0.2153 0.8008 0.6498 0.085(10) 1.0000 Uiso R .
H12 H -0.2341 0.8220 0.6071 0.085(10) 1.0000 Uiso R .
H21 H -0.3858 0.7497 0.6345 0.090(10) 1.0000 Uiso R .
H22 H -0.3343 0.7269 0.5948 0.090(10) 1.0000 Uiso R .
H31 H -0.4226 0.6285 0.6460 0.085(10) 1.0000 Uiso R .
H32 H -0.3642 0.6129 0.6063 0.085(10) 1.0000 Uiso R .
H41 H -0.3298 0.5183 0.6392 0.093(10) 1.0000 Uiso R .
H42 H -0.2969 0.5592 0.6761 0.093(10) 1.0000 Uiso R .
H101 H 0.1050 0.6454 0.5668 0.103(11) 1.0000 Uiso R .
H102 H 0.0907 0.5718 0.5792 0.103(11) 1.0000 Uiso R .
H111 H 0.2693 0.7200 0.6279 0.211(11) 1.0000 Uiso R .
H112 H 0.3180 0.7231 0.5864 0.211(11) 1.0000 Uiso R .
H113 H 0.3961 0.6957 0.6194 0.211(11) 1.0000 Uiso R .
H121 H 0.3596 0.5668 0.6526 0.183(11) 1.0000 Uiso R .
H122 H 0.2683 0.5152 0.6374 0.183(11) 1.0000 Uiso R .
H123 H 0.2270 0.5757 0.6621 0.183(11) 1.0000 Uiso R .
H131 H 0.3666 0.6046 0.5429 0.165(11) 1.0000 Uiso R .
H132 H 0.3250 0.5333 0.5551 0.165(11) 1.0000 Uiso R .
H133 H 0.4342 0.5657 0.5742 0.165(11) 1.0000 Uiso R .
H201 H 0.0809 0.7008 0.6932 0.091(11) 1.0000 Uiso R .
H202 H 0.0599 0.6262 0.7021 0.091(11) 1.0000 Uiso R .
H1021 H 0.1778 0.9014 0.6034 0.085(6) 1.0000 Uiso R .
H1031 H 0.1769 0.8980 0.5392 0.092(6) 1.0000 Uiso R .
H1041 H 0.0575 0.8254 0.5080 0.087(6) 1.0000 Uiso R .
H1061 H 0.0004 0.8075 0.6654 0.064(6) 1.0000 Uiso R .
H1071 H -0.0211 0.9143 0.6918 0.106(6) 1.0000 Uiso R .
H1072 H 0.0166 0.9457 0.6530 0.106(6) 1.0000 Uiso R .
H1073 H -0.1014 0.9069 0.6561 0.106(6) 1.0000 Uiso R .
H1081 H 0.1579 0.8418 0.6998 0.130(6) 1.0000 Uiso R .
H1082 H 0.2010 0.8876 0.6670 0.130(6) 1.0000 Uiso R .
H1083 H 0.2105 0.8103 0.6633 0.130(6) 1.0000 Uiso R .
H1091 H -0.1327 0.7087 0.5492 0.072(6) 1.0000 Uiso R .
H1101 H -0.2689 0.7500 0.5073 0.150(6) 1.0000 Uiso R .
H1102 H -0.2519 0.8018 0.5401 0.150(6) 1.0000 Uiso R .
H1103 H -0.1927 0.8140 0.5007 0.150(6) 1.0000 Uiso R .
H1111 H -0.1028 0.6782 0.4864 0.124(6) 1.0000 Uiso R .
H1112 H -0.0283 0.7428 0.4800 0.124(6) 1.0000 Uiso R .
H1113 H 0.0171 0.6865 0.5071 0.124(6) 1.0000 Uiso R .
H1141 H -0.0675 0.4057 0.5522 0.089(6) 1.0000 Uiso R .
H1151 H 0.0383 0.3466 0.5941 0.094(6) 1.0000 Uiso R .
H1161 H 0.0443 0.3751 0.6561 0.089(6) 1.0000 Uiso R .
H1181 H -0.0795 0.5217 0.6969 0.077(6) 1.0000 Uiso R .
H1191 H -0.1560 0.4471 0.7407 0.142(6) 1.0000 Uiso R .
H1192 H -0.2272 0.4436 0.7029 0.142(6) 1.0000 Uiso R .
H1193 H -0.1344 0.3887 0.7121 0.142(6) 1.0000 Uiso R .
H1201 H 0.0548 0.4835 0.7391 0.143(6) 1.0000 Uiso R .
H1202 H 0.1167 0.4874 0.6998 0.143(6) 1.0000 Uiso R .
H1203 H 0.0746 0.4184 0.7155 0.143(6) 1.0000 Uiso R .
H1211 H -0.2191 0.5559 0.5700 0.097(6) 1.0000 Uiso R .
H1221 H -0.1708 0.5637 0.5102 0.170(6) 1.0000 Uiso R .
H1222 H -0.0597 0.5291 0.5268 0.170(6) 1.0000 Uiso R .
H1223 H -0.1550 0.4862 0.5065 0.170(6) 1.0000 Uiso R .
H1231 H -0.3653 0.5031 0.5361 0.161(6) 1.0000 Uiso R .
H1232 H -0.3564 0.4697 0.5760 0.161(6) 1.0000 Uiso R .
H1233 H -0.2995 0.4351 0.5409 0.161(6) 1.0000 Uiso R .
H2101 H -0.0281 0.6823 0.8040 0.097(13) 0.383(14) Uiso R P
H2102 H 0.0872 0.6965 0.7827 0.097(13) 0.383(14) Uiso R P
H2103 H 0.0411 0.6241 0.7859 0.097(13) 0.383(14) Uiso R P
H2111 H -0.0189 0.7363 0.7990 0.097(13) 0.617(14) Uiso R P
H2112 H 0.0659 0.7647 0.7690 0.097(13) 0.617(14) Uiso R P
H2113 H 0.0867 0.6943 0.7857 0.097(13) 0.617(14) Uiso R P
H2201 H -0.2248 0.6375 0.7684 0.117(13) 0.67(6) Uiso R P
H2202 H -0.1457 0.5843 0.7498 0.117(13) 0.67(6) Uiso R P
H2203 H -0.2289 0.6267 0.7251 0.117(13) 0.67(6) Uiso R P
H2211 H -0.1712 0.6420 0.7809 0.117(13) 0.33(6) Uiso R P
H2212 H -0.0848 0.5884 0.7665 0.117(13) 0.33(6) Uiso R P
H2213 H -0.1875 0.6110 0.7411 0.117(13) 0.33(6) Uiso R P
H2301 H -0.2031 0.7758 0.7509 0.114(13) 0.71(5) Uiso R P
H2302 H -0.1203 0.8021 0.7197 0.114(13) 0.71(5) Uiso R P
H2303 H -0.2123 0.7483 0.7101 0.114(13) 0.71(5) Uiso R P
H2311 H -0.1438 0.7842 0.7630 0.114(13) 0.29(5) Uiso R P
H2312 H -0.0439 0.8085 0.7370 0.114(13) 0.29(5) Uiso R P
H2313 H -0.1547 0.7772 0.7195 0.114(13) 0.29(5) Uiso R P

loop_
_atom_site_aniso_label
_atom_site_aniso_U_11
_atom_site_aniso_U_22
_atom_site_aniso_U_33
_atom_site_aniso_U_23
_atom_site_aniso_U_13
_atom_site_aniso_U_12
Th1 0.04008(16) 0.04345(14) 0.05609(17) 0.00316(13) -0.00163(16) 0.00134(14)
Si10 0.0526(14) 0.0568(13) 0.0723(16) 0.0018(11) 0.0039(12) 0.0048(11)
Si20 0.0699(17) 0.117(2) 0.0556(15) -0.0045(13) -0.0015(14) 0.0037(16)
O10 0.038(3) 0.048(3) 0.087(4) 0.010(2) -0.001(3) -0.003(2)
N10 0.050(4) 0.042(3) 0.063(4) 0.006(3) 0.001(3) 0.006(3)
N11 0.059(4) 0.035(3) 0.076(5) 0.007(3) 0.002(4) -0.009(3)
C1 0.050(5) 0.054(4) 0.098(7) 0.010(4) 0.000(5) 0.005(4)
C2 0.046(5) 0.064(5) 0.109(7) 0.017(5) 0.004(5) 0.017(4)
C3 0.047(5) 0.066(5) 0.107(7) -0.002(5) 0.005(5) -0.014(4)
C4 0.058(6) 0.052(5) 0.102(7) 0.003(4) 0.003(5) -0.009(4)
C10 0.062(5) 0.070(5) 0.076(6) -0.005(4) 0.006(5) 0.000(4)
C11 0.076(8) 0.094(7) 0.211(13) -0.046(8) -0.010(8) -0.016(6)
C12 0.131(10) 0.124(8) 0.085(8) 0.020(6) 0.000(6) 0.074(7)
C13 0.084(7) 0.116(8) 0.093(7) -0.004(6) 0.019(6) 0.025(6)
C20 0.065(6) 0.072(5) 0.056(5) 0.003(4) -0.002(4) 0.004(4)
C100 0.050(5) 0.038(4) 0.069(6) 0.005(4) 0.006(4) -0.001(3)
C101 0.063(5) 0.036(4) 0.092(6) -0.001(4) 0.010(5) 0.007(4)
C102 0.070(7) 0.056(5) 0.117(9) -0.008(5) 0.017(6) -0.024(4)
C103 0.107(9) 0.067(6) 0.123(10) 0.008(6) 0.041(8) -0.038(6)
C104 0.114(8) 0.074(6) 0.080(7) 0.008(5) 0.035(7) -0.008(6)
C105 0.065(6) 0.047(4) 0.073(6) 0.011(4) 0.011(5) 0.003(4)
C106 0.073(6) 0.052(4) 0.087(6) -0.005(4) -0.002(5) 0.001(5)
C107 0.104(8) 0.068(5) 0.108(8) -0.020(5) 0.017(6) 0.012(5)
C108 0.085(7) 0.083(6) 0.133(9) -0.020(6) -0.028(7) 0.008(6)
C109 0.089(7) 0.070(5) 0.066(6) 0.002(5) 0.001(5) -0.012(5)
C110 0.107(10) 0.126(9) 0.130(10) -0.018(7) -0.019(8) 0.022(7)
C111 0.144(10) 0.090(6) 0.080(7) -0.014(5) 0.005(7) -0.008(7)
C112 0.061(5) 0.042(4) 0.073(6) 0.010(4) 0.000(5) -0.018(4)
C113 0.076(6) 0.053(5) 0.082(7) -0.005(4) 0.001(5) 0.001(4)
C114 0.102(8) 0.059(5) 0.104(8) -0.009(5) 0.011(7) -0.010(6)
C115 0.100(8) 0.052(5) 0.146(11) -0.014(7) 0.020(8) 0.016(5)
C116 0.076(6) 0.058(6) 0.136(11) 0.026(6) -0.003(6) 0.015(5)
C117 0.064(5) 0.059(5) 0.081(6) 0.017(4) -0.006(6) -0.009(5)
C118 0.084(7) 0.058(5) 0.094(7) 0.031(4) -0.014(6) 0.003(5)
C119 0.107(8) 0.126(9) 0.107(8) 0.043(7) 0.005(7) -0.015(7)
C120 0.099(8) 0.117(8) 0.119(9) 0.038(6) -0.025(8) 0.001(7)
C121 0.138(10) 0.076(6) 0.061(6) -0.011(5) -0.014(6) 0.007(6)
C122 0.163(13) 0.163(11) 0.094(9) 0.027(8) -0.024(9) -0.041(10)
C123 0.103(10) 0.132(10) 0.140(11) -0.003(8) -0.013(8) 0.006(8)
C210 0.106(4) 0.106(4) 0.106(4) 0.007(4) 0.007(4) 0.007(4)
C211 0.106(4) 0.106(4) 0.106(4) 0.007(4) 0.007(4) 0.007(4)
C220 0.129(6) 0.129(6) 0.129(6) -0.010(6) -0.010(6) -0.010(6)
C221 0.129(6) 0.129(6) 0.129(6) -0.010(6) -0.010(6) -0.010(6)
C230 0.127(7) 0.127(7) 0.127(7) 0.001(7) 0.001(7) 0.001(7)
C231 0.127(7) 0.127(7) 0.127(7) 0.001(7) 0.001(7) 0.001(7)

loop_
_atom_type_symbol
_atom_type_scat_dispersion_real
_atom_type_scat_dispersion_imag
_atom_type_scat_Cromer_Mann_a1
_atom_type_scat_Cromer_Mann_b1
_atom_type_scat_Cromer_Mann_a2
_atom_type_scat_Cromer_Mann_b2
_atom_type_scat_Cromer_Mann_a3
_atom_type_scat_Cromer_Mann_b3
_atom_type_scat_Cromer_Mann_a4
_atom_type_scat_Cromer_Mann_b4
_atom_type_scat_Cromer_Mann_c
_atom_type_scat_source
C 0.0033 0.0016 2.3100 20.8439 1.0200 10.2075 1.5886 0.5687 0.8650 51.6512 0.2156 'International Tables Vol C 4.2.6.8 and 6.1.1.4'
H 0.0000 0.0000 0.4930 10.5109 0.3229 26.1257 0.1402 3.1424 0.0408 57.7998 0.0030 'International Tables Vol C 4.2.6.8 and 6.1.1.4'
N 0.0061 0.0033 12.2126 0.0057 3.1322 9.8933 2.0125 28.9975 1.1663 0.5826 -11.5290 'International Tables Vol C 4.2.6.8 and 6.1.1.4'
O 0.0106 0.0060 3.0485 13.2771 2.2868 5.7011 1.5463 0.3239 0.8670 32.9089 0.2508 'International Tables Vol C 4.2.6.8 and 6.1.1.4'
Si 0.0817 0.0704 6.2915 2.4386 3.0353 32.3337 1.9891 0.6785 1.5410 81.6937 1.1407 'International Tables Vol C 4.2.6.8 and 6.1.1.4'
Th -7.2400 8.8979 35.5645 0.5634 23.4219 3.4620 12.7473 17.8309 4.8070 99.1722 13.4314 'International Tables Vol C 4.2.6.8 and 6.1.1.4'

loop_
_geom_angle_atom_site_label_1
_geom_angle_atom_site_label_2
_geom_angle_atom_site_label_3
_geom_angle
_geom_angle_publ_flag
O10 Th1 N10 64.51(17) yes
O10 Th1 N11 63.78(18) yes
N10 Th1 N11 125.9(2) yes
O10 Th1 C10 147.1(2) yes
N10 Th1 C10 107.6(2) yes
N11 Th1 C10 106.9(2) yes
O10 Th1 C20 103.2(2) yes
N10 Th1 C20 102.5(2) yes
N11 Th1 C20 103.5(2) yes
C10 Th1 C20 109.7(2) yes
O10 Th1 C100 87.34(16) yes
N10 Th1 C100 23.37(19) yes
N11 Th1 C100 144.3(2) yes
C10 Th1 C100 85.7(2) yes
C20 Th1 C100 103.2(2) yes
C10 Si10 C11 110.8(4) yes
C10 Si10 C12 108.9(4) yes
C11 Si10 C12 108.8(5) yes
C10 Si10 C13 114.8(4) yes
C11 Si10 C13 108.2(5) yes
C12 Si10 C13 105.1(4) yes
C20 Si20 C210 112.3(9) yes
C20 Si20 C211 114.8(6) yes
C210 Si20 C211 35.3(8) yes
C20 Si20 C220 110.0(9) yes
C210 Si20 C220 94.0(16) yes
C211 Si20 C220 121.8(13) yes
C20 Si20 C221 114.6(16) yes
C210 Si20 C221 72(3) yes
C211 Si20 C221 103(3) yes
C220 Si20 C221 22.0(19) yes
C20 Si20 C230 111.9(7) yes
C210 Si20 C230 127.5(13) yes
C211 Si20 C230 99.5(13) yes
C220 Si20 C230 96.3(14) yes
C221 Si20 C230 112(2) yes
C20 Si20 C231 114.8(15) yes
C210 Si20 C231 108(3) yes
C211 Si20 C231 76(3) yes
C220 Si20 C231 116(2) yes
C221 Si20 C231 126(3) yes
C230 Si20 C231 25.1(20) yes
Th1 O10 C2 117.3(4) yes
Th1 O10 C3 116.6(4) yes
C2 O10 C3 112.8(6) yes
Th1 N10 C1 125.6(4) yes
Th1 N10 C100 117.5(4) yes
C1 N10 C100 116.8(5) yes
Th1 N11 C4 127.4(4) yes
Th1 N11 C112 114.5(4) yes
C4 N11 C112 118.0(5) yes
N10 C1 C2 109.2(6) yes
N10 C1 H11 109.9 no
C2 C1 H11 108.4 no
N10 C1 H12 109.1 no
C2 C1 H12 110.5 no
H11 C1 H12 109.7 no
C1 C2 O10 106.7(6) yes
C1 C2 H21 111.1 no
O10 C2 H21 111.1 no
C1 C2 H22 108.3 no
O10 C2 H22 109.9 no
H21 C2 H22 109.7 no
O10 C3 C4 108.6(6) yes
O10 C3 H31 109.7 no
C4 C3 H31 111.0 no
O10 C3 H32 109.5 no
C4 C3 H32 108.6 no
H31 C3 H32 109.5 no
C3 C4 N11 108.1(6) yes
C3 C4 H41 110.9 no
N11 C4 H41 109.7 no
C3 C4 H42 108.9 no
N11 C4 H42 109.4 no
H41 C4 H42 109.9 no
Th1 C10 Si10 125.7(4) yes
Th1 C10 H101 104.9 no
Si10 C10 H101 104.8 no
Th1 C10 H102 105.6 no
Si10 C10 H102 105.9 no
H101 C10 H102 109.5 no
Si10 C11 H111 109.9 no
Si10 C11 H112 108.3 no
H111 C11 H112 109.9 no
Si10 C11 H113 109.5 no
H111 C11 H113 109.5 no
H112 C11 H113 109.7 no
Si10 C12 H121 108.9 no
Si10 C12 H122 109.9 no
H121 C12 H122 109.7 no
Si10 C12 H123 108.8 no
H121 C12 H123 109.7 no
H122 C12 H123 109.6 no
Si10 C13 H131 108.4 no
Si10 C13 H132 109.9 no
H131 C13 H132 109.6 no
Si10 C13 H133 110.2 no
H131 C13 H133 109.1 no
H132 C13 H133 109.6 no
Th1 C20 Si20 127.1(4) yes
Th1 C20 H201 105.2 no
Si20 C20 H201 105.1 no
Th1 C20 H202 104.8 no
Si20 C20 H202 104.6 no
H201 C20 H202 109.5 no
N10 C100 Th1 39.1(3) yes
N10 C100 C101 120.1(7) yes
Th1 C100 C101 113.8(5) yes
N10 C100 C105 119.8(6) yes
Th1 C100 C105 111.0(4) yes
C101 C100 C105 120.1(7) yes
C100 C101 C102 118.7(8) yes
C100 C101 C106 121.7(7) yes
C102 C101 C106 119.5(8) yes
C101 C102 C103 121.4(9) yes
C101 C102 H1021 119.9 no
C103 C102 H1021 118.7 no
C102 C103 C104 120.1(8) yes
C102 C103 H1031 120.0 no
C104 C103 H1031 119.9 no
C103 C104 C105 121.8(9) yes
C103 C104 H1041 119.3 no
C105 C104 H1041 118.9 no
C100 C105 C104 117.8(8) yes
C100 C105 C109 121.7(7) yes
C104 C105 C109 120.4(8) yes
C101 C106 C107 110.1(7) yes
C101 C106 C108 112.9(8) yes
C107 C106 C108 109.7(7) yes
C101 C106 H1061 108.4 no
C107 C106 H1061 107.7 no
C108 C106 H1061 108.0 no
C106 C107 H1071 108.6 no
C106 C107 H1072 108.3 no
H1071 C107 H1072 109.7 no
C106 C107 H1073 111.0 no
H1071 C107 H1073 109.5 no
H1072 C107 H1073 109.7 no
C106 C108 H1081 110.3 no
C106 C108 H1082 108.7 no
H1081 C108 H1082 109.3 no
C106 C108 H1083 109.9 no
H1081 C108 H1083 109.1 no
H1082 C108 H1083 109.4 no
C105 C109 C110 112.4(7) yes
C105 C109 C111 113.0(8) yes
C110 C109 C111 109.6(8) yes
C105 C109 H1091 106.9 no
C110 C109 H1091 107.8 no
C111 C109 H1091 106.7 no
C109 C110 H1101 109.8 no
C109 C110 H1102 109.2 no
H1101 C110 H1102 109.7 no
C109 C110 H1103 108.6 no
H1101 C110 H1103 109.7 no
H1102 C110 H1103 109.7 no
C109 C111 H1111 111.3 no
C109 C111 H1112 108.8 no
H1111 C111 H1112 109.4 no
C109 C111 H1113 108.2 no
H1111 C111 H1113 109.4 no
H1112 C111 H1113 109.7 no
N11 C112 C113 118.8(7) yes
N11 C112 C117 118.6(7) yes
C113 C112 C117 122.5(8) yes
C112 C113 C114 117.2(8) yes
C112 C113 C121 122.7(8) yes
C114 C113 C121 120.1(9) yes
C113 C114 C115 121.9(10) yes
C113 C114 H1141 118.9 no
C115 C114 H1141 119.2 no
C114 C115 C116 121.2(9) yes
C114 C115 H1151 119.2 no
C116 C115 H1151 119.5 no
C115 C116 C117 122.0(9) yes
C115 C116 H1161 119.3 no
C117 C116 H1161 118.7 no
C116 C117 C112 115.1(8) yes
C116 C117 C118 121.5(8) yes
C112 C117 C118 123.3(8) yes
C117 C118 C119 110.9(8) yes
C117 C118 C120 114.7(8) yes
C119 C118 C120 109.7(7) yes
C117 C118 H1181 108.3 no
C119 C118 H1181 106.1 no
C120 C118 H1181 106.7 no
C118 C119 H1191 110.8 no
C118 C119 H1192 109.9 no
H1191 C119 H1192 109.5 no
C118 C119 H1193 107.9 no
H1191 C119 H1193 109.2 no
H1192 C119 H1193 109.4 no
C118 C120 H1201 110.8 no
C118 C120 H1202 108.4 no
H1201 C120 H1202 109.4 no
C118 C120 H1203 109.0 no
H1201 C120 H1203 109.4 no
H1202 C120 H1203 109.7 no
C113 C121 C122 114.3(9) yes
C113 C121 C123 112.7(8) yes
C122 C121 C123 109.0(9) yes
C113 C121 H1211 107.7 no
C122 C121 H1211 106.2 no
C123 C121 H1211 106.3 no
C121 C122 H1221 111.9 no
C121 C122 H1222 108.3 no
H1221 C122 H1222 109.5 no
C121 C122 H1223 107.9 no
H1221 C122 H1223 109.7 no
H1222 C122 H1223 109.5 no
C121 C123 H1231 110.9 no
C121 C123 H1232 110.1 no
H1231 C123 H1232 109.6 no
C121 C123 H1233 106.9 no
H1231 C123 H1233 109.7 no
H1232 C123 H1233 109.5 no
Si20 C210 H2101 108.3 no
Si20 C210 H2102 104.9 no
H2101 C210 H2102 109.5 no
Si20 C210 H2103 115.0 no
H2101 C210 H2103 109.5 no
H2102 C210 H2103 109.5 no
Si20 C210 H2113 111.5 no
H2101 C210 H2113 105.3 no
H2102 C210 H2113 6.8 no
H2103 C210 H2113 106.7 no
Si20 C211 H2102 107.4 no
Si20 C211 H2111 110.6 no
H2102 C211 H2111 115.8 no
Si20 C211 H2112 107.5 no
H2102 C211 H2112 105.7 no
H2111 C211 H2112 109.5 no
Si20 C211 H2113 110.3 no
H2102 C211 H2113 6.4 no
H2111 C211 H2113 109.5 no
H2112 C211 H2113 109.5 no
Si20 C220 H2201 112.0 no
Si20 C220 H2202 108.7 no
H2201 C220 H2202 109.5 no
Si20 C220 H2203 107.7 no
H2201 C220 H2203 109.5 no
H2202 C220 H2203 109.5 no
Si20 C220 H2211 86.3 no
H2201 C220 H2211 37.6 no
H2202 C220 H2211 94.1 no
H2203 C220 H2211 146.0 no
Si20 C221 H2201 113.9 no
Si20 C221 H2202 127.8 no
H2201 C221 H2202 98.1 no
Si20 C221 H2211 108.0 no
H2201 C221 H2211 41.6 no
H2202 C221 H2211 122.9 no
Si20 C221 H2212 115.6 no
H2201 C221 H2212 128.9 no
H2202 C221 H2212 59.5 no
H2211 C221 H2212 109.5 no
Si20 C221 H2213 104.7 no
H2201 C221 H2213 68.2 no
H2202 C221 H2213 50.0 no
H2211 C221 H2213 109.5 no
H2212 C221 H2213 109.5 no
Si20 C230 C231 69(4) yes
Si20 C230 H2301 111.4 no
C231 C230 H2301 87.0 no
Si20 C230 H2302 113.0 no
C231 C230 H2302 62.6 no
H2301 C230 H2302 109.5 no
Si20 C230 H2303 103.8 no
C231 C230 H2303 163.5 no
H2301 C230 H2303 109.5 no
H2302 C230 H2303 109.5 no
Si20 C230 H2311 89.8 no
C231 C230 H2311 47.5 no
H2301 C230 H2311 39.7 no
H2302 C230 H2311 89.8 no
H2303 C230 H2311 149.0 no
Si20 C231 C230 86(5) yes
Si20 C231 H2301 105.8 no
C230 C231 H2301 51.2 no
Si20 C231 H2302 125.3 no
C230 C231 H2302 66.0 no
H2301 C231 H2302 91.9 no
Si20 C231 H2311 110.2 no
C230 C231 H2311 93.4 no
H2301 C231 H2311 42.4 no
H2302 C231 H2311 117.0 no
Si20 C231 H2312 117.9 no
C230 C231 H2312 136.3 no
H2301 C231 H2312 135.4 no
H2302 C231 H2312 70.4 no
H2311 C231 H2312 109.5 no
Si20 C231 H2313 99.7 no
C230 C231 H2313 26.9 no
H2301 C231 H2313 68.8 no
H2302 C231 H2313 39.8 no
H2311 C231 H2313 109.5 no
H2312 C231 H2313 109.5 no
C210 H2102 C211 76.4 no
C211 H2113 C210 75.3 no
C221 H2201 C220 38.4 no
C221 H2201 H2211 55.6 no
C220 H2201 H2211 93.2 no
C220 H2202 C221 45.1 no
H2201 H2211 C221 82.8 no
H2201 H2211 C220 49.2 no
C221 H2211 C220 34.3 no
C231 H2301 C230 41.8 no
C230 H2302 C231 51.4 no
C230 H2302 H2313 22.0 no
C231 H2302 H2313 72.4 no
C231 H2311 C230 39.1 no
H2302 H2313 C231 67.8 no

loop_
_geom_bond_atom_site_label_1
_geom_bond_atom_site_label_2
_geom_bond_distance
_geom_bond_publ_flag
Th1 O10 2.595(5) yes
Th1 N10 2.275(5) yes
Th1 N11 2.285(5) yes
Th1 C10 2.513(8) yes
Th1 C20 2.490(7) yes
Th1 C100 3.198(6) yes
Si10 C10 1.820(8) yes
Si10 C11 1.858(9) yes
Si10 C12 1.869(9) yes
Si10 C13 1.862(8) yes
Si20 C20 1.845(8) yes
Si20 C210 1.89(3) yes
Si20 C211 1.888(16) yes
Si20 C220 1.90(3) yes
Si20 C221 1.72(4) yes
Si20 C230 1.907(19) yes
Si20 C231 1.79(5) yes
O10 C2 1.435(8) yes
O10 C3 1.408(8) yes
N10 C1 1.453(9) yes
N10 C100 1.430(8) yes
N11 C4 1.446(9) yes
N11 C112 1.452(9) yes
C1 C2 1.517(10) yes
C1 H11 0.970 no
C1 H12 0.971 no
C2 H21 0.971 no
C2 H22 0.974 no
C3 C4 1.504(10) yes
C3 H31 0.972 no
C3 H32 0.976 no
C4 H41 0.968 no
C4 H42 0.973 no
C10 H101 0.950 no
C10 H102 0.950 no
C11 H111 0.959 no
C11 H112 0.961 no
C11 H113 0.960 no
C12 H121 0.960 no
C12 H122 0.959 no
C12 H123 0.962 no
C13 H131 0.962 no
C13 H132 0.961 no
C13 H133 0.958 no
C20 H201 0.950 no
C20 H202 0.950 no
C100 C101 1.420(10) yes
C100 C105 1.399(10) yes
C101 C102 1.375(11) yes
C101 C106 1.519(12) yes
C102 C103 1.361(12) yes
C102 H1021 0.931 no
C103 C104 1.365(13) yes
C103 H1031 0.933 no
C104 C105 1.392(11) yes
C104 H1041 0.932 no
C105 C109 1.507(11) yes
C106 C107 1.534(10) yes
C106 C108 1.533(11) yes
C106 H1061 0.978 no
C107 H1071 0.963 no
C107 H1072 0.959 no
C107 H1073 0.961 no
C108 H1081 0.961 no
C108 H1082 0.958 no
C108 H1083 0.958 no
C109 C110 1.514(12) yes
C109 C111 1.529(11) yes
C109 H1091 0.981 no
C110 H1101 0.961 no
C110 H1102 0.962 no
C110 H1103 0.963 no
C111 H1111 0.963 no
C111 H1112 0.962 no
C111 H1113 0.961 no
C112 C113 1.409(10) yes
C112 C117 1.419(10) yes
C113 C114 1.394(11) yes
C113 C121 1.496(12) yes
C114 C115 1.347(13) yes
C114 H1141 0.934 no
C115 C116 1.352(14) yes
C115 H1151 0.933 no
C116 C117 1.432(12) yes
C116 H1161 0.933 no
C117 C118 1.471(11) yes
C118 C119 1.527(11) yes
C118 C120 1.526(11) yes
C118 H1181 0.978 no
C119 H1191 0.963 no
C119 H1192 0.960 no
C119 H1193 0.962 no
C120 H1201 0.960 no
C120 H1202 0.959 no
C120 H1203 0.962 no
C121 C122 1.505(12) yes
C121 C123 1.532(12) yes
C121 H1211 0.981 no
C122 H1221 0.962 no
C122 H1222 0.960 no
C122 H1223 0.961 no
C123 H1231 0.962 no
C123 H1232 0.958 no
C123 H1233 0.960 no
C210 H2101 0.950 no
C210 H2102 0.950 no
C210 H2103 0.950 no
C210 H2113 0.926 no
C211 H2102 0.901 no
C211 H2111 0.950 no
C211 H2112 0.950 no
C211 H2113 0.950 no
C220 H2201 0.950 no
C220 H2202 0.950 no
C220 H2203 0.950 no
C220 H2211 1.253 no
C221 H2201 1.143 no
C221 H2202 0.900 no
C221 H2211 0.950 no
C221 H2212 0.950 no
C221 H2213 0.950 no
C230 C231 0.81(6) yes
C230 H2301 0.950 no
C230 H2302 0.950 no
C230 H2303 0.950 no
C230 H2311 1.286 no
C231 H2301 1.217 no
C231 H2302 0.923 no
C231 H2311 0.950 no
C231 H2312 0.950 no
C231 H2313 0.950 no
H2201 H2211 0.765 no
H2302 H2313 0.638 no
